data_7219475
loop_
_publ_author_name
'Wang, Jungang'
'Gao, Yang'
'Xiang, Jiachen'
'Wang, Miao'
'Wu, Anxin'

_publ_section_title
;
 X-ray studies of conformation: observation of conformational polymorphism
 of a glycoluril clip
;
_journal_issue 11
_journal_name_full CrystEngComm
_journal_page_first 2245
_journal_paper_doi 10.1039/C5CE00066A
_journal_volume 17
_journal_year 2015
_chemical_formula_sum 'C41 H39 Cl3 N4 O8'
_chemical_formula_weight 820.10
_chemical_name_systematic
; 
 ? 
;
_space_group_IT_number 2
_symmetry_cell_setting triclinic
_symmetry_space_group_name_Hall '-P 1'
_symmetry_space_group_name_H-M 'P -1'
_atom_sites_solution_hydrogens geom
_atom_sites_solution_primary direct
_atom_sites_solution_secondary difmap
_audit_creation_method SHELXL-97
_audit_update_record
;
2015-01-30 deposited with the CCDC.
2015-02-03 downloaded from the CCDC.
;
_cell_angle_alpha 82.3600(10)
_cell_angle_beta 87.0380(10)
_cell_angle_gamma 69.4400(10)
_cell_formula_units_Z 2
_cell_length_a 10.0139(7)
_cell_length_b 11.6798(9)
_cell_length_c 17.7036(13)
_cell_measurement_temperature 150(2)
_cell_volume 1921.5(2)
_computing_cell_refinement 'Bruker SAINT'
_computing_data_collection 'Bruker APEX2'
_computing_data_reduction 'Bruker SAINT'
_computing_molecular_graphics 'Bruker SHELXTL'
_computing_publication_material 'Bruker SHELXTL'
_computing_structure_refinement 'SHELXL-97 (Sheldrick, 1997)'
_computing_structure_solution 'SHELXS-97 (Sheldrick, 1990)'
_diffrn_ambient_temperature 150(2)
_diffrn_measured_fraction_theta_full 0.987
_diffrn_measured_fraction_theta_max 0.987
_diffrn_measurement_device_type 'Bruker APEX-II CCD'
_diffrn_measurement_method '\f and \w scans'
_diffrn_radiation_monochromator graphite
_diffrn_radiation_source 'fine-focus sealed tube'
_diffrn_radiation_type MoK\a
_diffrn_radiation_wavelength 0.71073
_diffrn_reflns_av_R_equivalents 0.0306
_diffrn_reflns_av_sigmaI/netI 0.0538
_diffrn_reflns_limit_h_max 12
_diffrn_reflns_limit_h_min -12
_diffrn_reflns_limit_k_max 14
_diffrn_reflns_limit_k_min -14
_diffrn_reflns_limit_l_max 21
_diffrn_reflns_limit_l_min -21
_diffrn_reflns_number 14870
_diffrn_reflns_theta_full 26.00
_diffrn_reflns_theta_max 26.00
_diffrn_reflns_theta_min 1.16
_exptl_absorpt_coefficient_mu 0.298
_exptl_absorpt_correction_T_max 0.9708
_exptl_absorpt_correction_T_min 0.9566
_exptl_absorpt_correction_type multi-scan
_exptl_absorpt_process_details 'SADABS; Bruker, 2000'
_exptl_crystal_density_diffrn 1.417
_exptl_crystal_density_meas 1.417
_exptl_crystal_density_method 'not measured'
_exptl_crystal_F_000 852
_exptl_crystal_size_max 0.15
_exptl_crystal_size_mid 0.12
_exptl_crystal_size_min 0.10
_refine_diff_density_max 0.400
_refine_diff_density_min -0.566
_refine_diff_density_rms 0.053
_refine_ls_extinction_method none
_refine_ls_goodness_of_fit_ref 1.006
_refine_ls_hydrogen_treatment mixed
_refine_ls_matrix_type full
_refine_ls_number_parameters 532
_refine_ls_number_reflns 7460
_refine_ls_number_restraints 6
_refine_ls_restrained_S_all 1.009
_refine_ls_R_factor_all 0.0766
_refine_ls_R_factor_gt 0.0479
_refine_ls_shift/su_max 0.001
_refine_ls_shift/su_mean 0.000
_refine_ls_structure_factor_coef Fsqd
_refine_ls_weighting_details 'calc w=1/[\s^2^(Fo^2^)+(0.0585P)^2^+1.1306P] where P=(Fo^2^+2Fc^2^)/3'
_refine_ls_weighting_scheme calc
_refine_ls_wR_factor_gt 0.1163
_refine_ls_wR_factor_ref 0.1347
_reflns_number_gt 5224
_reflns_number_total 7460
_reflns_threshold_expression >2sigma(I)
_cod_data_source_file c5ce00066a2.cif
_cod_data_source_block 1a
_cod_depositor_comments
;
The following automatic conversions were performed:
'__diffrn_radiation_type' tag replaced with '_diffrn_radiation_type'.

Automatic conversion script
Id: cif_correct_tags 1440 2010-10-19 06:21:57Z saulius 

The following automatic conversions were performed:

'_symmetry_cell_setting' value 'Triclinic' changed to 'triclinic'
according to
/usr/data/users/saulius/crontab/automatic-downloads/rss-feeds/RSC/lib/dictionaries/cif_core.dic
dictionary named 'cif_core.dic' version 2.4.2 from 2011-04-26.

Automatic conversion script
Id: cif_fix_values 3008 2015-01-20 13:52:24Z robertas 

 Adding full bibliography for 7219475--7219479.cif.
;
_cod_original_sg_symbol_H-M P-1
_cod_database_code 7219475

loop_
_symmetry_equiv_pos_as_xyz
'x, y, z'
'-x, -y, -z'

loop_
_atom_site_label
_atom_site_type_symbol
_atom_site_fract_x
_atom_site_fract_y
_atom_site_fract_z
_atom_site_U_iso_or_equiv
_atom_site_adp_type
_atom_site_occupancy
_atom_site_symmetry_multiplicity
_atom_site_calc_flag
_atom_site_refinement_flags
_atom_site_disorder_assembly
_atom_site_disorder_group
C1 C 0.7136(3) 0.8896(2) 0.58406(13) 0.0324(6) Uani 1 1 d . . .
H1A H 0.7752 0.9352 0.5939 0.049 Uiso 1 1 calc R . .
H1B H 0.7483 0.8071 0.6128 0.049 Uiso 1 1 calc R . .
H1C H 0.6158 0.9337 0.6001 0.049 Uiso 1 1 calc R . .
C3 C 0.6670(2) 0.9878(2) 0.45598(12) 0.0221(5) Uani 1 1 d . . .
C4 C 0.6203(2) 1.1036(2) 0.47936(14) 0.0268(5) Uani 1 1 d . . .
H4 H 0.6164 1.1118 0.5322 0.032 Uiso 1 1 calc R . .
C5 C 0.5788(2) 1.2081(2) 0.42615(13) 0.0264(5) Uani 1 1 d . . .
H5 H 0.5426 1.2875 0.4428 0.032 Uiso 1 1 calc R . .
C6 C 0.5899(2) 1.1971(2) 0.34903(13) 0.0241(5) Uani 1 1 d . . .
C7 C 0.6358(2) 1.0796(2) 0.32445(12) 0.0201(5) Uani 1 1 d . . .
C8 C 0.6700(2) 0.97469(19) 0.37837(12) 0.0197(5) Uani 1 1 d . . .
C2 C 0.5211(3) 1.4153(2) 0.31603(16) 0.0385(6) Uani 1 1 d . . .
H2A H 0.4297 1.4351 0.3434 0.058 Uiso 1 1 calc R . .
H2B H 0.5123 1.4761 0.2710 0.058 Uiso 1 1 calc R . .
H2C H 0.5949 1.4172 0.3496 0.058 Uiso 1 1 calc R . .
C10 C 0.6549(2) 1.0707(2) 0.23973(12) 0.0214(5) Uani 1 1 d . . .
H10A H 0.6312 1.1551 0.2126 0.026 Uiso 1 1 calc R . .
H10B H 0.7568 1.0254 0.2296 0.026 Uiso 1 1 calc R . .
C9 C 0.7151(2) 0.8464(2) 0.35456(12) 0.0226(5) Uani 1 1 d . . .
H9A H 0.8092 0.8274 0.3289 0.027 Uiso 1 1 calc R . .
H9B H 0.7257 0.7858 0.4007 0.027 Uiso 1 1 calc R . .
C12 C 0.4222(2) 1.06713(19) 0.20189(12) 0.0195(5) Uani 1 1 d . . .
C11 C 0.5243(2) 0.76778(18) 0.32360(12) 0.0204(5) Uani 1 1 d . . .
C13 C 0.6070(2) 0.87807(19) 0.22358(12) 0.0189(4) Uani 1 1 d . . .
C35 C 0.7458(2) 0.8076(2) 0.18307(13) 0.0242(5) Uani 1 1 d . A .
C36 C 0.8699(7) 0.8003(8) 0.0616(4) 0.051(2) Uani 0.62 1 d PD A 1
H36A H 0.8401 0.8249 0.0077 0.062 Uiso 0.62 1 calc PR A 1
H36B H 0.8991 0.7095 0.0724 0.062 Uiso 0.62 1 calc PR A 1
C37 C 0.9911(5) 0.8397(5) 0.0752(4) 0.0709(18) Uani 0.62 1 d PD A 1
H37A H 0.9599 0.9299 0.0675 0.106 Uiso 0.62 1 calc PR A 1
H37B H 1.0688 0.8057 0.0396 0.106 Uiso 0.62 1 calc PR A 1
H37C H 1.0248 0.8097 0.1276 0.106 Uiso 0.62 1 calc PR A 1
C36' C 0.8792(10) 0.7796(10) 0.0760(5) 0.031(3) Uani 0.38 1 d PD A 2
H36C H 0.8768 0.6954 0.0771 0.037 Uiso 0.38 1 calc PR A 2
H36D H 0.9658 0.7745 0.1028 0.037 Uiso 0.38 1 calc PR A 2
C37' C 0.8784(10) 0.8391(8) -0.0049(4) 0.058(2) Uani 0.38 1 d PD A 2
H37D H 0.7886 0.8494 -0.0293 0.087 Uiso 0.38 1 calc PR A 2
H37E H 0.9585 0.7868 -0.0331 0.087 Uiso 0.38 1 calc PR A 2
H37F H 0.8877 0.9199 -0.0051 0.087 Uiso 0.38 1 calc PR A 2
C14 C 0.4706(2) 0.85637(18) 0.19835(12) 0.0182(4) Uani 1 1 d . . .
C38 C 0.4914(2) 0.8034(2) 0.12157(12) 0.0210(5) Uani 1 1 d . . .
C39 C 0.4577(3) 0.8522(2) -0.01214(13) 0.0375(6) Uani 1 1 d . . .
H39A H 0.5521 0.7863 -0.0143 0.045 Uiso 1 1 calc R . .
H39B H 0.4575 0.9229 -0.0499 0.045 Uiso 1 1 calc R . .
C40 C 0.3442(4) 0.8060(3) -0.03124(16) 0.0517(8) Uani 1 1 d . . .
H40A H 0.3471 0.7341 0.0050 0.078 Uiso 1 1 calc R . .
H40B H 0.3599 0.7826 -0.0830 0.078 Uiso 1 1 calc R . .
H40C H 0.2508 0.8710 -0.0283 0.078 Uiso 1 1 calc R . .
C15 C 0.3141(2) 0.74755(19) 0.26518(13) 0.0209(5) Uani 1 1 d . . .
H15A H 0.3284 0.6678 0.2970 0.025 Uiso 1 1 calc R . .
H15B H 0.2861 0.7402 0.2137 0.025 Uiso 1 1 calc R . .
C16 C 0.2124(2) 1.0037(2) 0.18945(13) 0.0220(5) Uani 1 1 d . . .
H16A H 0.1978 0.9571 0.1497 0.026 Uiso 1 1 calc R . .
H16B H 0.1649 1.0925 0.1722 0.026 Uiso 1 1 calc R . .
C17 C 0.1911(2) 0.84707(19) 0.29914(12) 0.0201(5) Uani 1 1 d . . .
C18 C 0.1415(2) 0.97013(19) 0.26307(12) 0.0202(5) Uani 1 1 d . . .
C19 C 0.0294(2) 1.06036(19) 0.29581(13) 0.0231(5) Uani 1 1 d . . .
C20 C -0.0248(2) 1.0281(2) 0.36658(14) 0.0255(5) Uani 1 1 d . . .
H20 H -0.0957 1.0898 0.3911 0.031 Uiso 1 1 calc R . .
C21 C 0.0229(2) 0.9079(2) 0.40143(14) 0.0258(5) Uani 1 1 d . . .
H21 H -0.0156 0.8882 0.4495 0.031 Uiso 1 1 calc R . .
C22 C 0.1265(2) 0.8155(2) 0.36716(13) 0.0223(5) Uani 1 1 d . . .
C29 C -0.0380(2) 1.1898(2) 0.25821(14) 0.0270(5) Uani 1 1 d . . .
C34 C -0.0582(3) 1.2889(2) 0.29904(17) 0.0366(6) Uani 1 1 d . . .
H34 H -0.0250 1.2741 0.3500 0.044 Uiso 1 1 calc R . .
C33 C -0.1266(3) 1.4092(2) 0.2659(2) 0.0478(8) Uani 1 1 d . . .
H33 H -0.1389 1.4760 0.2941 0.057 Uiso 1 1 calc R . .
C32 C -0.1768(3) 1.4318(2) 0.1923(2) 0.0476(8) Uani 1 1 d . . .
H32 H -0.2232 1.5141 0.1698 0.057 Uiso 1 1 calc R . .
C31 C -0.1595(3) 1.3350(2) 0.15151(18) 0.0427(7) Uani 1 1 d . . .
H31 H -0.1952 1.3506 0.1011 0.051 Uiso 1 1 calc R . .
C30 C -0.0896(2) 1.2142(2) 0.18402(15) 0.0321(6) Uani 1 1 d . . .
H30 H -0.0770 1.1480 0.1553 0.038 Uiso 1 1 calc R . .
C23 C 0.1580(2) 0.6847(2) 0.40223(13) 0.0242(5) Uani 1 1 d . . .
C24 C 0.2344(3) 0.6379(3) 0.46859(17) 0.0487(8) Uani 1 1 d . . .
H24 H 0.2707 0.6889 0.4926 0.058 Uiso 1 1 calc R . .
C25 C 0.2591(4) 0.5177(3) 0.50091(17) 0.0516(8) Uani 1 1 d . . .
H25 H 0.3130 0.4868 0.5465 0.062 Uiso 1 1 calc R . .
C26 C 0.2069(3) 0.4435(2) 0.46805(15) 0.0391(7) Uani 1 1 d . . .
H26 H 0.2247 0.3608 0.4902 0.047 Uiso 1 1 calc R . .
C27 C 0.1285(3) 0.4891(2) 0.40272(16) 0.0388(6) Uani 1 1 d . . .
H27 H 0.0907 0.4379 0.3799 0.047 Uiso 1 1 calc R . .
C28 C 0.1036(3) 0.6088(2) 0.36949(14) 0.0318(6) Uani 1 1 d . . .
H28 H 0.0491 0.6392 0.3241 0.038 Uiso 1 1 calc R . .
C41 C 0.2779(3) 0.4402(2) 0.12279(16) 0.0398(7) Uani 1 1 d . . .
H41 H 0.309(3) 0.358(3) 0.1401(15) 0.035 Uiso 1 1 d . . .
Cl1 Cl 0.16173(11) 0.52287(10) 0.18758(6) 0.0789(3) Uani 1 1 d . . .
Cl2 Cl 0.41864(10) 0.49557(9) 0.10456(6) 0.0760(3) Uani 1 1 d . . .
Cl3 Cl 0.18965(15) 0.45085(11) 0.03798(6) 0.0987(4) Uani 1 1 d . . .
N1 N 0.61312(19) 0.83311(16) 0.30325(10) 0.0197(4) Uani 1 1 d . . .
N3 N 0.56942(18) 1.01012(15) 0.20745(10) 0.0190(4) Uani 1 1 d . . .
N2 N 0.45047(18) 0.76884(15) 0.25900(10) 0.0190(4) Uani 1 1 d . . .
N4 N 0.36446(18) 0.97830(15) 0.19660(10) 0.0192(4) Uani 1 1 d . . .
O1 O 0.71550(17) 0.87927(14) 0.50473(8) 0.0259(4) Uani 1 1 d . . .
O2 O 0.55941(18) 1.29566(14) 0.29297(10) 0.0317(4) Uani 1 1 d . . .
O3 O 0.51087(17) 0.71693(14) 0.38640(8) 0.0255(4) Uani 1 1 d . . .
O4 O 0.35702(17) 1.17660(13) 0.20061(9) 0.0289(4) Uani 1 1 d . . .
O5 O 0.83443(18) 0.71687(15) 0.21273(10) 0.0352(4) Uani 1 1 d . . .
O6 O 0.75075(18) 0.85870(15) 0.11178(9) 0.0323(4) Uani 1 1 d D . .
O7 O 0.55727(18) 0.69762(14) 0.11580(9) 0.0295(4) Uani 1 1 d . . .
O8 O 0.43355(18) 0.89082(14) 0.06438(8) 0.0288(4) Uani 1 1 d . . .

loop_
_atom_site_aniso_label
_atom_site_aniso_U_11
_atom_site_aniso_U_22
_atom_site_aniso_U_33
_atom_site_aniso_U_23
_atom_site_aniso_U_13
_atom_site_aniso_U_12
C1 0.0301(13) 0.0473(15) 0.0217(12) -0.0037(11) -0.0028(10) -0.0158(12)
C3 0.0171(10) 0.0267(11) 0.0235(11) -0.0025(9) -0.0015(9) -0.0089(9)
C4 0.0241(12) 0.0339(13) 0.0251(12) -0.0119(10) 0.0027(9) -0.0110(10)
C5 0.0243(12) 0.0252(11) 0.0331(13) -0.0117(10) 0.0014(10) -0.0099(10)
C6 0.0195(11) 0.0224(11) 0.0309(13) -0.0052(9) -0.0015(9) -0.0072(9)
C7 0.0161(10) 0.0239(11) 0.0235(11) -0.0060(9) 0.0007(8) -0.0099(9)
C8 0.0156(10) 0.0235(11) 0.0221(11) -0.0060(9) 0.0006(8) -0.0083(9)
C2 0.0422(15) 0.0193(12) 0.0520(17) -0.0076(11) 0.0038(13) -0.0077(11)
C10 0.0233(11) 0.0202(10) 0.0223(11) -0.0020(9) 0.0022(9) -0.0103(9)
C9 0.0251(12) 0.0221(11) 0.0196(11) -0.0021(9) -0.0058(9) -0.0064(9)
C12 0.0239(11) 0.0164(10) 0.0165(10) 0.0012(8) -0.0004(8) -0.0061(9)
C11 0.0234(11) 0.0147(10) 0.0217(11) -0.0044(9) 0.0014(9) -0.0043(9)
C13 0.0219(11) 0.0172(10) 0.0178(10) -0.0030(8) -0.0007(8) -0.0067(9)
C35 0.0250(12) 0.0239(11) 0.0265(12) -0.0089(9) 0.0017(9) -0.0104(10)
C36 0.055(4) 0.054(4) 0.038(4) -0.011(3) 0.030(3) -0.012(3)
C37 0.040(3) 0.061(3) 0.111(5) -0.010(3) 0.034(3) -0.022(3)
C36' 0.027(5) 0.043(6) 0.021(5) -0.002(4) 0.013(3) -0.013(4)
C37' 0.076(6) 0.049(5) 0.033(4) 0.003(4) 0.021(4) -0.008(4)
C14 0.0211(11) 0.0150(9) 0.0177(11) 0.0001(8) -0.0010(8) -0.0059(8)
C38 0.0234(11) 0.0220(11) 0.0197(11) -0.0019(9) -0.0017(9) -0.0106(9)
C39 0.0577(17) 0.0376(14) 0.0172(12) -0.0018(10) -0.0011(11) -0.0169(13)
C40 0.079(2) 0.0507(17) 0.0307(15) -0.0034(13) -0.0160(15) -0.0272(17)
C15 0.0209(11) 0.0164(10) 0.0258(12) -0.0007(9) 0.0000(9) -0.0076(9)
C16 0.0201(11) 0.0198(10) 0.0254(12) 0.0014(9) -0.0045(9) -0.0068(9)
C17 0.0191(11) 0.0194(10) 0.0228(11) -0.0018(9) -0.0029(9) -0.0078(9)
C18 0.0180(10) 0.0196(10) 0.0245(11) -0.0001(9) -0.0058(9) -0.0084(9)
C19 0.0169(10) 0.0188(10) 0.0335(13) 0.0000(9) -0.0055(9) -0.0065(9)
C20 0.0176(11) 0.0246(11) 0.0344(13) -0.0063(10) 0.0006(9) -0.0065(9)
C21 0.0205(11) 0.0272(12) 0.0288(12) -0.0013(10) 0.0033(9) -0.0084(10)
C22 0.0177(11) 0.0218(11) 0.0281(12) 0.0002(9) -0.0052(9) -0.0081(9)
C29 0.0160(11) 0.0217(11) 0.0415(14) 0.0012(10) -0.0020(10) -0.0060(9)
C34 0.0270(13) 0.0280(13) 0.0526(17) -0.0047(12) -0.0056(12) -0.0062(11)
C33 0.0372(15) 0.0241(13) 0.081(2) -0.0079(14) -0.0084(15) -0.0082(12)
C32 0.0325(15) 0.0215(13) 0.082(2) 0.0118(14) -0.0101(15) -0.0062(11)
C31 0.0293(14) 0.0374(15) 0.0586(18) 0.0139(13) -0.0157(13) -0.0133(12)
C30 0.0224(12) 0.0268(12) 0.0455(15) 0.0044(11) -0.0058(11) -0.0092(10)
C23 0.0239(11) 0.0239(11) 0.0251(12) -0.0014(9) 0.0039(9) -0.0101(9)
C24 0.070(2) 0.0349(14) 0.0487(17) 0.0056(13) -0.0272(15) -0.0271(14)
C25 0.080(2) 0.0377(15) 0.0354(15) 0.0083(12) -0.0245(15) -0.0199(16)
C26 0.0540(17) 0.0240(12) 0.0361(15) 0.0066(11) 0.0050(13) -0.0139(12)
C27 0.0504(16) 0.0277(13) 0.0458(16) -0.0057(12) -0.0039(13) -0.0220(12)
C28 0.0338(13) 0.0291(12) 0.0324(13) 0.0001(10) -0.0083(11) -0.0110(11)
C41 0.0517(17) 0.0249(13) 0.0392(15) -0.0005(11) 0.0024(13) -0.0106(12)
Cl1 0.0732(6) 0.0797(6) 0.0855(7) -0.0369(5) 0.0383(5) -0.0243(5)
Cl2 0.0616(5) 0.0763(6) 0.0909(7) 0.0114(5) 0.0140(5) -0.0347(5)
Cl3 0.1465(11) 0.0908(7) 0.0678(6) -0.0143(6) -0.0405(7) -0.0454(7)
N1 0.0241(9) 0.0187(9) 0.0170(9) 0.0001(7) -0.0027(7) -0.0087(8)
N3 0.0215(9) 0.0156(8) 0.0200(9) -0.0007(7) -0.0019(7) -0.0069(7)
N2 0.0216(9) 0.0168(8) 0.0186(9) 0.0000(7) -0.0003(7) -0.0075(7)
N4 0.0206(9) 0.0148(8) 0.0214(9) -0.0013(7) -0.0002(7) -0.0055(7)
O1 0.0299(9) 0.0311(8) 0.0171(8) -0.0014(7) -0.0021(6) -0.0114(7)
O2 0.0400(10) 0.0178(8) 0.0373(10) -0.0038(7) -0.0010(8) -0.0097(7)
O3 0.0332(9) 0.0231(8) 0.0185(8) 0.0028(6) -0.0003(7) -0.0096(7)
O4 0.0288(9) 0.0170(8) 0.0394(10) -0.0008(7) -0.0027(7) -0.0068(7)
O5 0.0293(9) 0.0301(9) 0.0389(10) -0.0116(8) -0.0003(8) 0.0013(8)
O6 0.0338(9) 0.0367(9) 0.0261(9) -0.0072(7) 0.0117(7) -0.0123(8)
O7 0.0379(10) 0.0230(8) 0.0251(9) -0.0052(7) -0.0011(7) -0.0065(7)
O8 0.0431(10) 0.0253(8) 0.0162(8) -0.0005(6) -0.0033(7) -0.0097(7)

loop_
_atom_type_symbol
_atom_type_description
_atom_type_scat_dispersion_real
_atom_type_scat_dispersion_imag
_atom_type_scat_source
C C 0.0033 0.0016 'International Tables Vol C Tables 4.2.6.8 and 6.1.1.4'
H H 0.0000 0.0000 'International Tables Vol C Tables 4.2.6.8 and 6.1.1.4'
N N 0.0061 0.0033 'International Tables Vol C Tables 4.2.6.8 and 6.1.1.4'
O O 0.0106 0.0060 'International Tables Vol C Tables 4.2.6.8 and 6.1.1.4'
Cl Cl 0.1484 0.1585 'International Tables Vol C Tables 4.2.6.8 and 6.1.1.4'

loop_
_geom_angle_atom_site_label_1
_geom_angle_atom_site_label_2
_geom_angle_atom_site_label_3
_geom_angle
O1 C1 H1A 109.5
O1 C1 H1B 109.5
H1A C1 H1B 109.5
O1 C1 H1C 109.5
H1A C1 H1C 109.5
H1B C1 H1C 109.5
C4 C3 O1 124.2(2)
C4 C3 C8 120.2(2)
O1 C3 C8 115.59(19)
C3 C4 C5 120.4(2)
C3 C4 H4 119.8
C5 C4 H4 119.8
C6 C5 C4 120.2(2)
C6 C5 H5 119.9
C4 C5 H5 119.9
O2 C6 C5 123.8(2)
O2 C6 C7 116.4(2)
C5 C6 C7 119.9(2)
C8 C7 C6 119.6(2)
C8 C7 C10 121.92(19)
C6 C7 C10 118.39(19)
C7 C8 C3 119.46(19)
C7 C8 C9 121.44(19)
C3 C8 C9 119.07(19)
O2 C2 H2A 109.5
O2 C2 H2B 109.5
H2A C2 H2B 109.5
O2 C2 H2C 109.5
H2A C2 H2C 109.5
H2B C2 H2C 109.5
N3 C10 C7 115.62(17)
N3 C10 H10A 108.4
C7 C10 H10A 108.4
N3 C10 H10B 108.4
C7 C10 H10B 108.4
H10A C10 H10B 107.4
N1 C9 C8 112.78(17)
N1 C9 H9A 109.0
C8 C9 H9A 109.0
N1 C9 H9B 109.0
C8 C9 H9B 109.0
H9A C9 H9B 107.8
O4 C12 N4 126.1(2)
O4 C12 N3 125.9(2)
N4 C12 N3 108.00(17)
O3 C11 N1 127.0(2)
O3 C11 N2 125.0(2)
N1 C11 N2 107.93(17)
N1 C13 N3 114.28(17)
N1 C13 C35 110.48(17)
N3 C13 C35 112.41(17)
N1 C13 C14 101.56(16)
N3 C13 C14 102.96(16)
C35 C13 C14 114.57(17)
O5 C35 O6 125.5(2)
O5 C35 C13 123.1(2)
O6 C35 C13 111.44(18)
O6 C36 C37 108.9(5)
O6 C36 H36A 109.9
C37 C36 H36A 109.9
O6 C36 H36B 109.9
C37 C36 H36B 109.9
H36A C36 H36B 108.3
O6 C36' C37' 105.6(7)
O6 C36' H36C 110.6
C37' C36' H36C 110.6
O6 C36' H36D 110.6
C37' C36' H36D 110.6
H36C C36' H36D 108.7
C36' C37' H37D 109.5
C36' C37' H37E 109.5
H37D C37' H37E 109.5
C36' C37' H37F 109.5
H37D C37' H37F 109.5
H37E C37' H37F 109.5
N2 C14 N4 114.02(17)
N2 C14 C38 110.54(17)
N4 C14 C38 114.00(17)
N2 C14 C13 103.21(16)
N4 C14 C13 101.67(16)
C38 C14 C13 112.60(17)
O7 C38 O8 125.8(2)
O7 C38 C14 122.57(19)
O8 C38 C14 111.52(17)
O8 C39 C40 110.2(2)
O8 C39 H39A 109.6
C40 C39 H39A 109.6
O8 C39 H39B 109.6
C40 C39 H39B 109.6
H39A C39 H39B 108.1
C39 C40 H40A 109.5
C39 C40 H40B 109.5
H40A C40 H40B 109.5
C39 C40 H40C 109.5
H40A C40 H40C 109.5
H40B C40 H40C 109.5
N2 C15 C17 115.24(17)
N2 C15 H15A 108.5
C17 C15 H15A 108.5
N2 C15 H15B 108.5
C17 C15 H15B 108.5
H15A C15 H15B 107.5
N4 C16 C18 113.83(17)
N4 C16 H16A 108.8
C18 C16 H16A 108.8
N4 C16 H16B 108.8
C18 C16 H16B 108.8
H16A C16 H16B 107.7
C22 C17 C18 119.8(2)
C22 C17 C15 119.21(18)
C18 C17 C15 121.02(19)
C19 C18 C17 120.0(2)
C19 C18 C16 120.53(19)
C17 C18 C16 119.44(19)
C20 C19 C18 118.73(19)
C20 C19 C29 117.8(2)
C18 C19 C29 123.5(2)
C21 C20 C19 121.0(2)
C21 C20 H20 119.5
C19 C20 H20 119.5
C20 C21 C22 120.9(2)
C20 C21 H21 119.5
C22 C21 H21 119.5
C21 C22 C17 119.1(2)
C21 C22 C23 118.1(2)
C17 C22 C23 122.7(2)
C30 C29 C34 118.4(2)
C30 C29 C19 121.4(2)
C34 C29 C19 120.1(2)
C33 C34 C29 120.6(3)
C33 C34 H34 119.7
C29 C34 H34 119.7
C32 C33 C34 120.2(3)
C32 C33 H33 119.9
C34 C33 H33 119.9
C31 C32 C33 119.9(3)
C31 C32 H32 120.0
C33 C32 H32 120.0
C32 C31 C30 120.2(3)
C32 C31 H31 119.9
C30 C31 H31 119.9
C29 C30 C31 120.6(3)
C29 C30 H30 119.7
C31 C30 H30 119.7
C24 C23 C28 118.1(2)
C24 C23 C22 122.0(2)
C28 C23 C22 119.8(2)
C23 C24 C25 121.0(3)
C23 C24 H24 119.5
C25 C24 H24 119.5
C26 C25 C24 120.6(3)
C26 C25 H25 119.7
C24 C25 H25 119.7
C25 C26 C27 119.3(2)
C25 C26 H26 120.4
C27 C26 H26 120.4
C26 C27 C28 120.8(2)
C26 C27 H27 119.6
C28 C27 H27 119.6
C27 C28 C23 120.2(2)
C27 C28 H28 119.9
C23 C28 H28 119.9
Cl1 C41 Cl2 109.64(16)
Cl1 C41 Cl3 110.61(17)
Cl2 C41 Cl3 110.07(16)
Cl1 C41 H41 110.2(17)
Cl2 C41 H41 112.3(17)
Cl3 C41 H41 103.9(17)
C11 N1 C13 113.09(17)
C11 N1 C9 124.35(17)
C13 N1 C9 122.29(17)
C12 N3 C13 110.43(17)
C12 N3 C10 120.06(17)
C13 N3 C10 119.52(17)
C11 N2 C14 110.47(17)
C11 N2 C15 121.12(17)
C14 N2 C15 119.11(17)
C12 N4 C14 112.92(17)
C12 N4 C16 123.71(17)
C14 N4 C16 123.37(17)
C3 O1 C1 116.92(18)
C6 O2 C2 117.67(19)
C35 O6 C36' 107.5(4)
C35 O6 C36 120.0(4)
C36' O6 C36 12.5(6)
C38 O8 C39 115.95(18)

loop_
_geom_bond_atom_site_label_1
_geom_bond_atom_site_label_2
_geom_bond_distance
C1 O1 1.424(3)
C1 H1A 0.9800
C1 H1B 0.9800
C1 H1C 0.9800
C3 C4 1.379(3)
C3 O1 1.381(3)
C3 C8 1.400(3)
C4 C5 1.389(3)
C4 H4 0.9500
C5 C6 1.384(3)
C5 H5 0.9500
C6 O2 1.373(3)
C6 C7 1.407(3)
C7 C8 1.399(3)
C7 C10 1.515(3)
C8 C9 1.517(3)
C2 O2 1.424(3)
C2 H2A 0.9800
C2 H2B 0.9800
C2 H2C 0.9800
C10 N3 1.464(3)
C10 H10A 0.9900
C10 H10B 0.9900
C9 N1 1.462(3)
C9 H9A 0.9900
C9 H9B 0.9900
C12 O4 1.212(2)
C12 N4 1.368(3)
C12 N3 1.391(3)
C11 O3 1.213(3)
C11 N1 1.369(3)
C11 N2 1.390(3)
C13 N1 1.435(3)
C13 N3 1.445(3)
C13 C35 1.541(3)
C13 C14 1.571(3)
C35 O5 1.194(3)
C35 O6 1.329(3)
C36 O6 1.469(6)
C36 C37 1.482(8)
C36 H36A 0.9900
C36 H36B 0.9900
C37 H37A 0.9800
C37 H37B 0.9800
C37 H37C 0.9800
C36' O6 1.465(8)
C36' C37' 1.506(8)
C36' H36C 0.9900
C36' H36D 0.9900
C37' H37D 0.9800
C37' H37E 0.9800
C37' H37F 0.9800
C14 N2 1.438(3)
C14 N4 1.445(3)
C14 C38 1.542(3)
C38 O7 1.194(3)
C38 O8 1.332(3)
C39 O8 1.466(3)
C39 C40 1.489(4)
C39 H39A 0.9900
C39 H39B 0.9900
C40 H40A 0.9800
C40 H40B 0.9800
C40 H40C 0.9800
C15 N2 1.468(3)
C15 C17 1.527(3)
C15 H15A 0.9900
C15 H15B 0.9900
C16 N4 1.455(3)
C16 C18 1.523(3)
C16 H16A 0.9900
C16 H16B 0.9900
C17 C22 1.405(3)
C17 C18 1.417(3)
C18 C19 1.404(3)
C19 C20 1.398(3)
C19 C29 1.499(3)
C20 C21 1.381(3)
C20 H20 0.9500
C21 C22 1.390(3)
C21 H21 0.9500
C22 C23 1.500(3)
C29 C30 1.393(4)
C29 C34 1.395(4)
C34 C33 1.390(4)
C34 H34 0.9500
C33 C32 1.380(4)
C33 H33 0.9500
C32 C31 1.377(4)
C32 H32 0.9500
C31 C30 1.394(3)
C31 H31 0.9500
C30 H30 0.9500
C23 C24 1.376(3)
C23 C28 1.388(3)
C24 C25 1.385(4)
C24 H24 0.9500
C25 C26 1.359(4)
C25 H25 0.9500
C26 C27 1.369(4)
C26 H26 0.9500
C27 C28 1.384(3)
C27 H27 0.9500
C28 H28 0.9500
C41 Cl1 1.723(3)
C41 Cl2 1.746(3)
C41 Cl3 1.749(3)
C41 H41 0.91(3)

loop_
_geom_torsion_atom_site_label_1
_geom_torsion_atom_site_label_2
_geom_torsion_atom_site_label_3
_geom_torsion_atom_site_label_4
_geom_torsion
O1 C3 C4 C5 177.3(2)
C8 C3 C4 C5 -1.4(3)
C3 C4 C5 C6 -2.9(3)
C4 C5 C6 O2 -175.9(2)
C4 C5 C6 C7 3.6(3)
O2 C6 C7 C8 179.44(19)
C5 C6 C7 C8 -0.1(3)
O2 C6 C7 C10 3.0(3)
C5 C6 C7 C10 -176.5(2)
C6 C7 C8 C3 -4.1(3)
C10 C7 C8 C3 172.17(19)
C6 C7 C8 C9 177.9(2)
C10 C7 C8 C9 -5.8(3)
C4 C3 C8 C7 4.9(3)
O1 C3 C8 C7 -173.94(18)
C4 C3 C8 C9 -177.1(2)
O1 C3 C8 C9 4.1(3)
C8 C7 C10 N3 62.2(3)
C6 C7 C10 N3 -121.4(2)
C7 C8 C9 N1 -53.5(3)
C3 C8 C9 N1 128.5(2)
N1 C13 C35 O5 10.3(3)
N3 C13 C35 O5 139.3(2)
C14 C13 C35 O5 -103.6(2)
N1 C13 C35 O6 -171.32(18)
N3 C13 C35 O6 -42.4(2)
C14 C13 C35 O6 74.7(2)
N1 C13 C14 N2 -18.11(19)
N3 C13 C14 N2 -136.66(16)
C35 C13 C14 N2 100.97(19)
N1 C13 C14 N4 100.27(17)
N3 C13 C14 N4 -18.27(19)
C35 C13 C14 N4 -140.64(18)
N1 C13 C14 C38 -137.33(17)
N3 C13 C14 C38 104.12(18)
C35 C13 C14 C38 -18.2(2)
N2 C14 C38 O7 -37.8(3)
N4 C14 C38 O7 -167.8(2)
C13 C14 C38 O7 77.1(3)
N2 C14 C38 O8 145.19(18)
N4 C14 C38 O8 15.2(3)
C13 C14 C38 O8 -100.0(2)
N2 C15 C17 C22 -118.5(2)
N2 C15 C17 C18 61.6(3)
C22 C17 C18 C19 0.8(3)
C15 C17 C18 C19 -179.27(19)
C22 C17 C18 C16 179.9(2)
C15 C17 C18 C16 -0.2(3)
N4 C16 C18 C19 120.5(2)
N4 C16 C18 C17 -58.6(3)
C17 C18 C19 C20 4.3(3)
C16 C18 C19 C20 -174.8(2)
C17 C18 C19 C29 -174.5(2)
C16 C18 C19 C29 6.5(3)
C18 C19 C20 C21 -4.7(3)
C29 C19 C20 C21 174.1(2)
C19 C20 C21 C22 0.1(3)
C20 C21 C22 C17 5.1(3)
C20 C21 C22 C23 -171.2(2)
C18 C17 C22 C21 -5.5(3)
C15 C17 C22 C21 174.6(2)
C18 C17 C22 C23 170.6(2)
C15 C17 C22 C23 -9.3(3)
C20 C19 C29 C30 -126.2(2)
C18 C19 C29 C30 52.5(3)
C20 C19 C29 C34 49.8(3)
C18 C19 C29 C34 -131.4(2)
C30 C29 C34 C33 -0.8(4)
C19 C29 C34 C33 -177.0(2)
C29 C34 C33 C32 0.7(4)
C34 C33 C32 C31 0.2(4)
C33 C32 C31 C30 -0.9(4)
C34 C29 C30 C31 0.1(4)
C19 C29 C30 C31 176.2(2)
C32 C31 C30 C29 0.8(4)
C21 C22 C23 C24 -74.5(3)
C17 C22 C23 C24 109.3(3)
C21 C22 C23 C28 102.4(3)
C17 C22 C23 C28 -73.8(3)
C28 C23 C24 C25 1.4(4)
C22 C23 C24 C25 178.4(3)
C23 C24 C25 C26 -0.7(5)
C24 C25 C26 C27 -0.5(5)
C25 C26 C27 C28 0.9(4)
C26 C27 C28 C23 -0.1(4)
C24 C23 C28 C27 -1.0(4)
C22 C23 C28 C27 -178.1(2)
O3 C11 N1 C13 177.9(2)
N2 C11 N1 C13 -1.9(2)
O3 C11 N1 C9 3.8(3)
N2 C11 N1 C9 -175.99(18)
N3 C13 N1 C11 122.78(19)
C35 C13 N1 C11 -109.3(2)
C14 C13 N1 C11 12.7(2)
N3 C13 N1 C9 -63.0(3)
C35 C13 N1 C9 65.0(2)
C14 C13 N1 C9 -173.04(17)
C8 C9 N1 C11 -107.8(2)
C8 C9 N1 C13 78.6(2)
O4 C12 N3 C13 167.8(2)
N4 C12 N3 C13 -13.4(2)
O4 C12 N3 C10 22.4(3)
N4 C12 N3 C10 -158.75(17)
N1 C13 N3 C12 -89.4(2)
C35 C13 N3 C12 143.64(18)
C14 C13 N3 C12 19.8(2)
N1 C13 N3 C10 56.2(2)
C35 C13 N3 C10 -70.8(2)
C14 C13 N3 C10 165.43(17)
C7 C10 N3 C12 69.3(2)
C7 C10 N3 C13 -72.9(2)
O3 C11 N2 C14 168.8(2)
N1 C11 N2 C14 -11.4(2)
O3 C11 N2 C15 22.5(3)
N1 C11 N2 C15 -157.71(17)
N4 C14 N2 C11 -90.9(2)
C38 C14 N2 C11 139.17(18)
C13 C14 N2 C11 18.5(2)
N4 C14 N2 C15 56.2(2)
C38 C14 N2 C15 -73.8(2)
C13 C14 N2 C15 165.60(17)
C17 C15 N2 C11 66.2(2)
C17 C15 N2 C14 -77.3(2)
O4 C12 N4 C14 178.8(2)
N3 C12 N4 C14 0.0(2)
O4 C12 N4 C16 -0.8(3)
N3 C12 N4 C16 -179.61(18)
N2 C14 N4 C12 122.07(19)
C38 C14 N4 C12 -109.7(2)
C13 C14 N4 C12 11.7(2)
N2 C14 N4 C16 -58.3(3)
C38 C14 N4 C16 69.9(2)
C13 C14 N4 C16 -168.65(18)
C18 C16 N4 C12 -102.9(2)
C18 C16 N4 C14 77.5(2)
C4 C3 O1 C1 1.3(3)
C8 C3 O1 C1 -179.92(19)
C5 C6 O2 C2 3.2(3)
C7 C6 O2 C2 -176.3(2)
O5 C35 O6 C36' 3.3(6)
C13 C35 O6 C36' -175.0(6)
O5 C35 O6 C36 2.5(5)
C13 C35 O6 C36 -175.8(4)
C37' C36' O6 C35 178.6(7)
C37' C36' O6 C36 -5(3)
C37 C36 O6 C35 -84.3(6)
C37 C36 O6 C36' -88(4)
O7 C38 O8 C39 -1.8(3)
C14 C38 O8 C39 175.05(19)
C40 C39 O8 C38 88.3(3)
